data_2206368
loop_
_publ_author_name
'Ai-Yun Fu'
'Da-Qi Wang'

_publ_section_title
;
 <i>N</i>-Benzoylalanine
;
_journal_issue 8
_journal_name_full 'Acta Crystallographica Section E'
_journal_page_first o2336
_journal_page_last o2337
_journal_paper_doi 10.1107/S1600536805020283
_journal_volume 61
_journal_year 2005
_chemical_formula_moiety 'C10 H11 N O3'
_chemical_formula_sum 'C10 H11 N O3'
_chemical_formula_weight 193.20
_chemical_name_systematic
;
N-benzoyl alanine
;
_space_group_IT_number 14
_symmetry_cell_setting monoclinic
_symmetry_space_group_name_Hall '-P 2ybc'
_symmetry_space_group_name_H-M 'P 1 21/c 1'
_atom_sites_solution_hydrogens geom
_atom_sites_solution_primary direct
_atom_sites_solution_secondary difmap
_audit_creation_method SHELXL-97
_cell_angle_alpha 90.00
_cell_angle_beta 112.872(3)
_cell_angle_gamma 90.00
_cell_formula_units_Z 4
_cell_length_a 9.263(2)
_cell_length_b 10.308(3)
_cell_length_c 10.974(3)
_cell_measurement_reflns_used 2314
_cell_measurement_temperature 293(2)
_cell_measurement_theta_max 28.283
_cell_measurement_theta_min 2.387
_cell_volume 965.4(4)
_computing_cell_refinement 'SAINT (Bruker,1997)'
_computing_data_collection 'SMART (Bruker,1997)'
_computing_data_reduction SAINT
_computing_molecular_graphics 'ORTEPIII (Burnett & Johnson, 1996) and PLATON (Spek, 2003)'
_computing_publication_material 'SHELXTL (Sheldrick, 1997b)'
_computing_structure_refinement 'SHELXL-97 (Sheldrick, 1997a)'
_computing_structure_solution 'SHELXS-97 (Sheldrick, 1990)'
_diffrn_ambient_temperature 293(2)
_diffrn_measured_fraction_theta_full 0.965
_diffrn_measured_fraction_theta_max 0.965
_diffrn_measurement_device_type 'Bruker SMART CCD area detector'
_diffrn_measurement_method '\f and \w scans'
_diffrn_radiation_monochromator graphite
_diffrn_radiation_source 'fine-focus sealed tube'
_diffrn_radiation_type MoK\a
_diffrn_radiation_wavelength 0.71073
_diffrn_reflns_av_R_equivalents 0.0492
_diffrn_reflns_av_sigmaI/netI 0.0419
_diffrn_reflns_limit_h_max 11
_diffrn_reflns_limit_h_min -10
_diffrn_reflns_limit_k_max 11
_diffrn_reflns_limit_k_min -12
_diffrn_reflns_limit_l_max 11
_diffrn_reflns_limit_l_min -13
_diffrn_reflns_number 4307
_diffrn_reflns_theta_full 25.08
_diffrn_reflns_theta_max 25.08
_diffrn_reflns_theta_min 2.39
_diffrn_standards_number 0
_exptl_absorpt_coefficient_mu 0.099
_exptl_absorpt_correction_T_max 0.9738
_exptl_absorpt_correction_T_min 0.9624
_exptl_absorpt_correction_type multi-scan
_exptl_absorpt_process_details '(SADABS; Bruker, 1997)'
_exptl_crystal_colour yellow
_exptl_crystal_density_diffrn 1.329
_exptl_crystal_density_method 'not measured'
_exptl_crystal_description block
_exptl_crystal_F_000 408
_exptl_crystal_size_max 0.39
_exptl_crystal_size_mid 0.31
_exptl_crystal_size_min 0.27
_refine_diff_density_max 0.163
_refine_diff_density_min -0.308
_refine_ls_extinction_method none
_refine_ls_goodness_of_fit_ref 1.078
_refine_ls_hydrogen_treatment refall
_refine_ls_matrix_type full
_refine_ls_number_parameters 171
_refine_ls_number_reflns 1659
_refine_ls_number_restraints 0
_refine_ls_restrained_S_all 1.078
_refine_ls_R_factor_all 0.0579
_refine_ls_R_factor_gt 0.0486
_refine_ls_shift/su_max 0.000
_refine_ls_shift/su_mean 0.000
_refine_ls_structure_factor_coef Fsqd
_refine_ls_weighting_details 'calc w=1/[\s^2^(Fo^2^)+(0.0948P)^2^+0.0352P] where P=(Fo^2^+2Fc^2^)/3'
_refine_ls_weighting_scheme calc
_refine_ls_wR_factor_gt 0.1359
_refine_ls_wR_factor_ref 0.1443
_reflns_number_gt 1352
_reflns_number_total 1659
_reflns_threshold_expression I>2\s(I)
_cod_data_source_file cf6435.cif
_cod_data_source_block I
_cod_depositor_comments
;
The following automatic conversions were performed:
'_symmetry_cell_setting' value 'Monoclinic' changed to 'monoclinic'
according to '/home/saulius/struct/CIF-dictionaries/cif_core.dic'
dictionary named 'cif_core.dic' version 2.4.1 from 2010-06-29.

Automatic conversion script
Id: cif_fix_enum 1527 2010-12-29 10:47:43Z saulius 

The following automatic conversions were performed:

'_symmetry_cell_setting' value 'Monoclinic' changed to 'monoclinic'
according to /home/saulius/struct/CIF-dictionaries/cif_core.dic
dictionary named 'cif_core.dic' version 2.4.1 from 2010-06-29.

Automatic conversion script
Id: cif_fix_values 1715 2011-07-08 13:25:40Z adriana 
;
_cod_original_cell_volume 965.5(4)
_cod_original_sg_symbol_H-M 'P 21/c'
_cod_database_code 2206368
_cod_database_fobs_code 2206368

loop_
_symmetry_equiv_pos_as_xyz
'x, y, z'
'-x, y+1/2, -z+1/2'
'-x, -y, -z'
'x, -y-1/2, z-1/2'

loop_
_atom_site_label
_atom_site_fract_x
_atom_site_fract_y
_atom_site_fract_z
_atom_site_U_iso_or_equiv
_atom_site_adp_type
_atom_site_calc_flag
_atom_site_occupancy
_atom_site_type_symbol
N1 0.09419(16) 0.29785(14) 0.48452(14) 0.0391(4) Uani d 1 N
O1 -0.09681(17) 0.40131(13) 0.15127(13) 0.0543(4) Uani d 1 O
O2 -0.00401(17) 0.51439(11) 0.33878(13) 0.0534(4) Uani d 1 O
O3 0.19421(14) 0.09504(10) 0.51286(12) 0.0466(4) Uani d 1 O
C1 -0.03423(18) 0.41247(15) 0.28065(16) 0.0362(4) Uani d 1 C
C2 -0.00969(18) 0.28128(15) 0.34712(17) 0.0378(4) Uani d 1 C
C3 -0.1663(3) 0.2217(3) 0.3312(3) 0.0639(7) Uani d 1 C
C4 0.19029(17) 0.20527(14) 0.55534(16) 0.0344(4) Uani d 1 C
C5 0.30081(16) 0.24210(14) 0.69219(16) 0.0348(4) Uani d 1 C
C6 0.3611(2) 0.36658(17) 0.72216(19) 0.0438(5) Uani d 1 C
C7 0.4677(2) 0.3955(2) 0.8481(2) 0.0526(5) Uani d 1 C
C8 0.5127(2) 0.3019(2) 0.9441(2) 0.0567(6) Uani d 1 C
C9 0.4530(2) 0.1788(2) 0.9159(2) 0.0564(6) Uani d 1 C
C10 0.3484(2) 0.14773(18) 0.78915(19) 0.0452(5) Uani d 1 C
H1 -0.129(3) 0.483(3) 0.116(3) 0.083(8) Uiso d 1 H
H2 0.087(2) 0.368(2) 0.524(2) 0.047(5) Uiso d 1 H
H3 0.0415(19) 0.2286(17) 0.301(2) 0.040(5) Uiso d 1 H
H4 -0.220(3) 0.283(3) 0.360(3) 0.081(8) Uiso d 1 H
H5 -0.234(3) 0.211(2) 0.231(3) 0.085(7) Uiso d 1 H
H6 -0.150(2) 0.140(2) 0.375(2) 0.064(6) Uiso d 1 H
H7 0.331(2) 0.4344(19) 0.654(2) 0.043(5) Uiso d 1 H
H8 0.511(2) 0.477(2) 0.864(2) 0.058(6) Uiso d 1 H
H9 0.593(3) 0.323(2) 1.033(3) 0.073(7) Uiso d 1 H
H10 0.485(3) 0.110(3) 0.980(3) 0.071(7) Uiso d 1 H
H11 0.310(2) 0.063(2) 0.774(2) 0.057(6) Uiso d 1 H

loop_
_atom_site_aniso_label
_atom_site_aniso_U_11
_atom_site_aniso_U_22
_atom_site_aniso_U_33
_atom_site_aniso_U_12
_atom_site_aniso_U_13
_atom_site_aniso_U_23
N1 0.0498(8) 0.0284(8) 0.0319(8) 0.0039(6) 0.0081(6) -0.0025(6)
O1 0.0829(9) 0.0350(7) 0.0327(7) 0.0005(6) 0.0091(6) 0.0033(5)
O2 0.0824(9) 0.0323(7) 0.0411(8) 0.0009(6) 0.0192(7) -0.0024(5)
O3 0.0589(7) 0.0316(7) 0.0381(8) 0.0051(5) 0.0068(6) -0.0060(5)
C1 0.0398(8) 0.0356(9) 0.0319(9) 0.0023(6) 0.0124(6) 0.0004(7)
C2 0.0442(8) 0.0335(9) 0.0304(9) 0.0009(7) 0.0086(7) 0.0009(7)
C3 0.0570(12) 0.0595(14) 0.0607(15) -0.0137(11) 0.0069(11) 0.0180(12)
C4 0.0403(8) 0.0281(8) 0.0327(9) -0.0021(6) 0.0117(7) -0.0018(6)
C5 0.0368(7) 0.0329(8) 0.0328(9) 0.0012(6) 0.0115(7) -0.0033(7)
C6 0.0489(10) 0.0385(10) 0.0418(11) -0.0038(7) 0.0152(8) -0.0047(8)
C7 0.0505(10) 0.0500(11) 0.0530(13) -0.0133(9) 0.0156(9) -0.0191(9)
C8 0.0489(10) 0.0709(14) 0.0394(11) 0.0033(9) 0.0053(9) -0.0136(10)
C9 0.0622(12) 0.0576(12) 0.0382(11) 0.0111(9) 0.0074(9) 0.0036(10)
C10 0.0522(10) 0.0366(10) 0.0417(11) 0.0021(7) 0.0128(8) 0.0010(8)

loop_
_atom_type_symbol
_atom_type_description
_atom_type_scat_dispersion_real
_atom_type_scat_dispersion_imag
_atom_type_scat_source
N N 0.0061 0.0033 'International Tables Vol C Tables 4.2.6.8 and 6.1.1.4'
O O 0.0106 0.0060 'International Tables Vol C Tables 4.2.6.8 and 6.1.1.4'
C C 0.0033 0.0016 'International Tables Vol C Tables 4.2.6.8 and 6.1.1.4'
H H 0.0000 0.0000 'International Tables Vol C Tables 4.2.6.8 and 6.1.1.4'

loop_
_geom_angle_atom_site_label_1
_geom_angle_atom_site_label_2
_geom_angle_atom_site_label_3
_geom_angle
C4 N1 C2 123.11(17)
C4 N1 H2 118.1(14)
C2 N1 H2 118.5(14)
C1 O1 H1 108.0(17)
O2 C1 O1 124.27(16)
O2 C1 C2 124.4(2)
O1 C1 C2 111.33(17)
N1 C2 C1 108.13(16)
N1 C2 C3 112.63(19)
C1 C2 C3 110.38(17)
N1 C2 H3 110.0(11)
C1 C2 H3 105.1(11)
C3 C2 H3 110.4(10)
C2 C3 H4 107.5(16)
C2 C3 H5 108.9(15)
H4 C3 H5 104(2)
C2 C3 H6 109.7(13)
H4 C3 H6 116(2)
H5 C3 H6 110.7(19)
O3 C4 N1 123.4(2)
O3 C4 C5 120.14(14)
N1 C4 C5 116.39(18)
C10 C5 C6 119.4(2)
C10 C5 C4 118.8(2)
C6 C5 C4 121.77(15)
C7 C6 C5 120.11(18)
C7 C6 H7 119.3(12)
C5 C6 H7 120.6(12)
C8 C7 C6 120.2(2)
C8 C7 H8 121.4(14)
C6 C7 H8 118.4(14)
C7 C8 C9 120.2(2)
C7 C8 H9 119.3(14)
C9 C8 H9 120.4(14)
C8 C9 C10 120.2(2)
C8 C9 H10 122.2(15)
C10 C9 H10 117.5(15)
C5 C10 C9 119.9(2)
C5 C10 H11 122.3(14)
C9 C10 H11 117.8(14)

loop_
_geom_bond_atom_site_label_1
_geom_bond_atom_site_label_2
_geom_bond_distance
N1 C4 1.330(3)
N1 C2 1.449(4)
N1 H2 0.86(2)
O1 C1 1.314(4)
O1 H1 0.93(3)
O2 C1 1.204(3)
O3 C4 1.234(3)
C1 C2 1.511(4)
C2 C3 1.522(4)
C2 H3 0.979(19)
C3 H4 0.94(3)
C3 H5 1.04(3)
C3 H6 0.95(3)
C4 C5 1.501(4)
C5 C10 1.381(3)
C5 C6 1.387(4)
C6 C7 1.383(4)
C6 H7 0.98(2)
C7 C8 1.369(4)
C7 H8 0.92(2)
C8 C9 1.370(4)
C8 H9 0.99(3)
C9 C10 1.389(4)
C9 H10 0.96(3)
C10 H11 0.93(2)

loop_
_geom_hbond_atom_site_label_D
_geom_hbond_atom_site_label_H
_geom_hbond_atom_site_label_A
_geom_hbond_site_symmetry_A
_geom_hbond_distance_DH
_geom_hbond_distance_HA
_geom_hbond_distance_DA
_geom_hbond_angle_DHA
O1 H1 O3 2 0.93(3) 1.74(3) 2.604(5) 154(3)
N1 H2 O2 3_566 0.86(2) 2.29(2) 3.076(5) 152.9(18)

loop_
_geom_torsion_atom_site_label_1
_geom_torsion_atom_site_label_2
_geom_torsion_atom_site_label_3
_geom_torsion_atom_site_label_4
_geom_torsion
O1 C1 C2 N1 165.54(15)
C1 C2 N1 C4 -150.82(18)
C2 N1 C4 C5 174.47(14)
N1 C4 C5 C6 -32.4(2)

loop_
_cod_related_entry_id
_cod_related_entry_database
_cod_related_entry_code
1 ChemSpider 64163
